data_1513185
loop_
_publ_author_name
'Saugata Konar'
'Atanu Jana'
'Kinsuk Das'
'Sangita Ray'
'James A. Golen'
'Arnold L. Rheingold'
'Susanta Kumar Kar'

_publ_section_title
;
 A rare pentanuclear cadmium(II) complex and two new mononuclear zinc(II)
 complexes of pyrazole derived ditopic ligands - Synthesis, crystal
 structures and spectral studies
;
_journal_name_full
;
Inorganica Chimica Acta
;
_journal_page_first 144
_journal_page_last 151
_journal_paper_doi 10.1016/j.ica.2012.12.003
_journal_volume 397
_journal_year 2013
_chemical_formula_sum 'C22 H30 Cl2 N14 O12 Zn'
_chemical_formula_weight 818.87
_space_group_IT_number 2
_symmetry_cell_setting triclinic
_symmetry_space_group_name_Hall '-P 1'
_symmetry_space_group_name_H-M 'P -1'
_atom_sites_solution_hydrogens geom
_atom_sites_solution_primary direct
_atom_sites_solution_secondary difmap
_cell_angle_alpha 101.5930(10)
_cell_angle_beta 97.9330(10)
_cell_angle_gamma 94.9240(10)
_cell_formula_units_Z 2
_cell_length_a 11.7107(6)
_cell_length_b 12.0150(6)
_cell_length_c 12.1097(6)
_cell_measurement_reflns_used 7188
_cell_measurement_temperature 100(2)
_cell_measurement_theta_max 27.27
_cell_measurement_theta_min 2.33
_cell_volume 1641.79(14)
_computing_cell_refinement 'Bruker SMART'
_computing_data_collection 'Bruker SMART'
_computing_data_reduction 'Bruker SAINT'
_computing_molecular_graphics 'Bruker SHELXTL'
_computing_publication_material 'Bruker SHELXTL'
_computing_structure_refinement 'SHELXL-97 (Sheldrick, 1997)'
_computing_structure_solution 'SHELXS-97 (Sheldrick, 1990)'
_diffrn_ambient_temperature 100(2)
_diffrn_measured_fraction_theta_full 0.998
_diffrn_measured_fraction_theta_max 0.940
_diffrn_measurement_device_type 'CCD area detector'
_diffrn_measurement_method 'phi and omega scans'
_diffrn_radiation_monochromator graphite
_diffrn_radiation_source 'fine-focus sealed tube'
_diffrn_radiation_type MoK\a
_diffrn_radiation_wavelength 0.71073
_diffrn_reflns_av_R_equivalents 0.0446
_diffrn_reflns_av_sigmaI/netI 0.0619
_diffrn_reflns_limit_h_max 15
_diffrn_reflns_limit_h_min -14
_diffrn_reflns_limit_k_max 15
_diffrn_reflns_limit_k_min -15
_diffrn_reflns_limit_l_max 13
_diffrn_reflns_limit_l_min -15
_diffrn_reflns_number 18704
_diffrn_reflns_theta_full 25.00
_diffrn_reflns_theta_max 27.82
_diffrn_reflns_theta_min 1.74
_exptl_absorpt_coefficient_mu 0.993
_exptl_absorpt_correction_T_max 0.8653
_exptl_absorpt_correction_T_min 0.8261
_exptl_absorpt_correction_type multi-scan
_exptl_absorpt_process_details SADABS
_exptl_crystal_colour colourless
_exptl_crystal_density_diffrn 1.656
_exptl_crystal_density_method 'not measured'
_exptl_crystal_description BLOCK
_exptl_crystal_F_000 840
_exptl_crystal_size_max 0.20
_exptl_crystal_size_mid 0.15
_exptl_crystal_size_min 0.15
_refine_diff_density_max 0.546
_refine_diff_density_min -0.451
_refine_diff_density_rms 0.081
_refine_ls_extinction_method none
_refine_ls_goodness_of_fit_ref 1.050
_refine_ls_hydrogen_treatment mixed
_refine_ls_matrix_type full
_refine_ls_number_parameters 508
_refine_ls_number_reflns 7319
_refine_ls_number_restraints 0
_refine_ls_restrained_S_all 1.050
_refine_ls_R_factor_all 0.0638
_refine_ls_R_factor_gt 0.0416
_refine_ls_shift/su_max 0.004
_refine_ls_shift/su_mean 0.000
_refine_ls_structure_factor_coef Fsqd
_refine_ls_weighting_details 'calc w=1/[\s^2^(Fo^2^)+(0.0535P)^2^+0.0762P] where P=(Fo^2^+2Fc^2^)/3'
_refine_ls_weighting_scheme calc
_refine_ls_wR_factor_gt 0.0990
_refine_ls_wR_factor_ref 0.1080
_reflns_number_gt 5554
_reflns_number_total 7319
_reflns_threshold_expression >2sigma(I)
_cod_data_source_file ICA-2013-397-144-151-3.cif
_cod_data_source_block skkar39
_cod_depositor_comments
;
The following automatic conversions were performed:

'_exptl_absorpt_correction_type' value 'MULTI-SCAN' changed to
'multi-scan' according to the built-in table from CIF Core dictionary
named 'cif_core.dic' version 2.4.1 from 2010-06-29.

Automatic conversion script
Id: cif_fix_values 1891 2012-01-12 08:04:46Z andrius 
;
_cod_original_sg_symbol_H-M P-1
_cod_database_code 1513185

loop_
_symmetry_equiv_pos_as_xyz
'x, y, z'
'-x, -y, -z'

loop_
_atom_site_label
_atom_site_type_symbol
_atom_site_fract_x
_atom_site_fract_y
_atom_site_fract_z
_atom_site_U_iso_or_equiv
_atom_site_adp_type
_atom_site_occupancy
_atom_site_symmetry_multiplicity
_atom_site_calc_flag
_atom_site_refinement_flags
Zn1 Zn 0.25523(2) 0.04241(2) 0.13689(3) 0.01676(10) Uani 1 1 d .
Cl1 Cl 0.73515(6) 0.88738(6) 0.43892(6) 0.02633(16) Uani 1 1 d .
Cl2 Cl 0.68651(6) 0.51028(6) 0.77667(6) 0.02567(16) Uani 1 1 d .
O1 O 0.21777(14) 0.17669(15) 0.05031(16) 0.0201(4) Uani 1 1 d .
O11 O 0.58417(18) 0.74880(17) 0.04199(18) 0.0239(5) Uani 1 1 d .
H11C H 0.623(3) 0.741(3) 0.003(3) 0.058(14) Uiso 1 1 d .
O2 O 0.21689(14) -0.08294(15) -0.02497(15) 0.0178(4) Uani 1 1 d .
O12 O 0.96290(18) 0.36610(19) 0.48754(19) 0.0278(5) Uani 1 1 d .
H12B H 0.952(4) 0.325(4) 0.519(4) 0.077(17) Uiso 1 1 d .
O3 O 0.8045(2) 0.87550(19) 0.54127(19) 0.0424(6) Uani 1 1 d .
O4 O 0.78237(17) 0.98883(17) 0.40412(18) 0.0310(5) Uani 1 1 d .
O5 O 0.6200(2) 0.9014(3) 0.4559(3) 0.0794(11) Uani 1 1 d .
O6 O 0.7416(3) 0.7912(2) 0.3508(2) 0.0655(8) Uani 1 1 d .
O7 O 0.61111(17) 0.57779(17) 0.83883(18) 0.0343(5) Uani 1 1 d .
O8 O 0.79276(17) 0.58009(19) 0.7772(2) 0.0384(5) Uani 1 1 d .
O9 O 0.71283(18) 0.41647(18) 0.8314(2) 0.0413(6) Uani 1 1 d .
O10 O 0.6302(2) 0.4665(2) 0.6618(2) 0.0516(7) Uani 1 1 d .
N1 N 0.20409(17) -0.07438(18) 0.25095(18) 0.0180(5) Uani 1 1 d .
N2 N 0.10574(19) -0.21314(19) 0.3799(2) 0.0235(5) Uani 1 1 d .
N3 N 0.08732(17) 0.06230(18) 0.15285(18) 0.0167(5) Uani 1 1 d .
N4 N 0.04119(19) 0.14485(18) 0.10054(19) 0.0178(5) Uani 1 1 d .
H4A H -0.030(3) 0.149(2) 0.085(2) 0.022(8) Uiso 1 1 d .
N5 N -0.04565(18) 0.28910(18) -0.03058(19) 0.0216(5) Uani 1 1 d .
N6 N -0.0567(2) 0.3662(2) -0.0969(2) 0.0213(5) Uani 1 1 d .
H6A H -0.116(3) 0.381(2) -0.108(3) 0.021(9) Uiso 1 1 d .
N7 N -0.0679(2) 0.0446(2) 0.2542(2) 0.0245(6) Uani 1 1 d .
H7NA H -0.092(3) 0.014(3) 0.299(3) 0.023(8) Uiso 1 1 d .
H7NB H -0.098(3) 0.101(3) 0.238(3) 0.036(9) Uiso 1 1 d .
N8 N 0.38494(18) 0.15043(18) 0.26872(18) 0.0177(5) Uani 1 1 d .
N9 N 0.56416(19) 0.25443(19) 0.4456(2) 0.0238(5) Uani 1 1 d .
N10 N 0.40656(18) -0.02804(18) 0.11762(18) 0.0182(5) Uani 1 1 d .
N11 N 0.40002(19) -0.12011(19) 0.02713(19) 0.0187(5) Uani 1 1 d .
H11B H 0.452(3) -0.160(3) 0.025(3) 0.036(10) Uiso 1 1 d .
N12 N 0.19763(18) -0.24081(17) -0.22768(18) 0.0172(5) Uani 1 1 d .
N13 N 0.21077(19) -0.33127(18) -0.3087(2) 0.0187(5) Uani 1 1 d .
H13B H 0.159(3) -0.345(2) -0.373(3) 0.027(8) Uiso 1 1 d .
N14 N 0.6012(2) -0.0364(2) 0.1923(2) 0.0230(5) Uani 1 1 d .
H14B H 0.652(3) -0.016(3) 0.246(3) 0.032(9) Uiso 1 1 d .
H14A H 0.605(3) -0.100(3) 0.139(3) 0.033(9) Uiso 1 1 d .
C1 C 0.2638(2) -0.1487(2) 0.2968(2) 0.0213(6) Uani 1 1 d .
H1A H 0.3415 -0.1549 0.2843 0.026 Uiso 1 1 calc R
C21 C 0.5577(3) 0.6542(3) 0.0950(3) 0.0371(8) Uani 1 1 d .
H21C H 0.5747 0.5832 0.0476 0.054(11) Uiso 1 1 calc R
H21B H 0.4752 0.6476 0.1025 0.050(10) Uiso 1 1 calc R
H21A H 0.6050 0.6675 0.1707 0.056(11) Uiso 1 1 calc R
C2 C 0.2150(2) -0.2170(2) 0.3622(2) 0.0231(6) Uani 1 1 d .
H2A H 0.2607 -0.2674 0.3948 0.028 Uiso 1 1 calc R
C22 C 1.0670(3) 0.3535(3) 0.4400(3) 0.0342(7) Uani 1 1 d .
H22C H 1.0544 0.2863 0.3768 0.063(12) Uiso 1 1 calc R
H22B H 1.1294 0.3436 0.4989 0.074(13) Uiso 1 1 calc R
H22A H 1.0890 0.4219 0.4118 0.069(13) Uiso 1 1 calc R
C3 C 0.0452(2) -0.1389(2) 0.3333(2) 0.0220(6) Uani 1 1 d .
H3A H -0.0335 -0.1349 0.3435 0.026 Uiso 1 1 calc R
C4 C 0.0944(2) -0.0688(2) 0.2715(2) 0.0176(5) Uani 1 1 d .
C5 C 0.0323(2) 0.0194(2) 0.2235(2) 0.0176(5) Uani 1 1 d .
C6 C 0.1141(2) 0.1957(2) 0.0445(2) 0.0171(5) Uani 1 1 d .
C7 C 0.0667(2) 0.2741(2) -0.0233(2) 0.0182(5) Uani 1 1 d .
C8 C 0.1251(2) 0.3402(3) -0.0854(3) 0.0277(7) Uani 1 1 d .
H8A H 0.2047 0.3433 -0.0939 0.033 Uiso 1 1 calc R
C9 C 0.0428(2) 0.3997(2) -0.1317(2) 0.0236(6) Uani 1 1 d .
C10 C 0.0502(3) 0.4849(3) -0.2057(3) 0.0326(7) Uani 1 1 d .
H10A H 0.0604 0.4459 -0.2823 0.049 Uiso 1 1 calc R
H10B H 0.1164 0.5432 -0.1727 0.049 Uiso 1 1 calc R
H10C H -0.0215 0.5214 -0.2106 0.049 Uiso 1 1 calc R
C11 C 0.3734(2) 0.2452(2) 0.3432(2) 0.0220(6) Uani 1 1 d .
H11A H 0.3024 0.2779 0.3366 0.026 Uiso 1 1 calc R
C12 C 0.4639(2) 0.2972(2) 0.4307(2) 0.0243(6) Uani 1 1 d .
H12A H 0.4533 0.3656 0.4813 0.029 Uiso 1 1 calc R
C13 C 0.5760(2) 0.1596(2) 0.3699(2) 0.0208(6) Uani 1 1 d .
H13A H 0.6468 0.1267 0.3775 0.025 Uiso 1 1 calc R
C14 C 0.4882(2) 0.1084(2) 0.2813(2) 0.0174(5) Uani 1 1 d .
C15 C 0.5003(2) 0.0060(2) 0.1912(2) 0.0176(5) Uani 1 1 d .
C16 C 0.2972(2) -0.1425(2) -0.0434(2) 0.0173(5) Uani 1 1 d .
C17 C 0.2865(2) -0.2366(2) -0.1440(2) 0.0172(5) Uani 1 1 d .
C18 C 0.3560(2) -0.3247(2) -0.1718(2) 0.0213(6) Uani 1 1 d .
H18A H 0.4237 -0.3395 -0.1268 0.026 Uiso 1 1 calc R
C19 C 0.3047(2) -0.3843(2) -0.2779(2) 0.0201(6) Uani 1 1 d .
C20 C 0.3340(2) -0.4883(2) -0.3542(2) 0.0258(6) Uani 1 1 d .
H20A H 0.2857 -0.5559 -0.3459 0.039 Uiso 1 1 calc R
H20B H 0.4161 -0.4971 -0.3332 0.039 Uiso 1 1 calc R
H20C H 0.3195 -0.4801 -0.4337 0.039 Uiso 1 1 calc R

loop_
_atom_site_aniso_label
_atom_site_aniso_U_11
_atom_site_aniso_U_22
_atom_site_aniso_U_33
_atom_site_aniso_U_23
_atom_site_aniso_U_13
_atom_site_aniso_U_12
Zn1 0.01193(16) 0.01851(17) 0.02174(18) 0.00709(12) 0.00281(11) 0.00555(11)
Cl1 0.0241(4) 0.0274(4) 0.0315(4) 0.0139(3) 0.0057(3) 0.0049(3)
Cl2 0.0206(3) 0.0276(4) 0.0286(4) 0.0047(3) 0.0012(3) 0.0097(3)
O1 0.0132(9) 0.0242(10) 0.0264(11) 0.0117(8) 0.0035(7) 0.0058(7)
O11 0.0199(11) 0.0271(11) 0.0270(12) 0.0055(8) 0.0076(9) 0.0093(8)
O2 0.0124(9) 0.0201(9) 0.0225(10) 0.0061(7) 0.0035(7) 0.0069(7)
O12 0.0288(11) 0.0286(12) 0.0284(12) 0.0144(10) 0.0000(9) 0.0036(9)
O3 0.0601(16) 0.0374(13) 0.0304(13) 0.0136(10) -0.0037(11) 0.0119(11)
O4 0.0248(11) 0.0310(11) 0.0458(14) 0.0220(10) 0.0120(9) 0.0079(9)
O5 0.0333(15) 0.105(2) 0.143(3) 0.098(2) 0.0444(17) 0.0319(15)
O6 0.104(2) 0.0352(14) 0.0440(17) -0.0027(12) -0.0152(15) 0.0078(14)
O7 0.0283(12) 0.0345(12) 0.0412(14) 0.0033(10) 0.0113(9) 0.0132(9)
O8 0.0269(12) 0.0430(13) 0.0507(15) 0.0180(11) 0.0117(10) 0.0069(10)
O9 0.0236(11) 0.0366(13) 0.0709(18) 0.0286(12) 0.0031(11) 0.0106(10)
O10 0.0461(15) 0.0580(16) 0.0380(15) -0.0117(12) -0.0128(11) 0.0192(12)
N1 0.0144(11) 0.0189(11) 0.0215(12) 0.0052(9) 0.0017(9) 0.0051(9)
N2 0.0243(13) 0.0233(12) 0.0254(13) 0.0118(10) 0.0017(10) 0.0046(10)
N3 0.0134(10) 0.0175(11) 0.0218(12) 0.0093(9) 0.0021(9) 0.0045(8)
N4 0.0111(11) 0.0220(12) 0.0237(13) 0.0107(9) 0.0029(9) 0.0060(9)
N5 0.0177(12) 0.0233(12) 0.0283(14) 0.0154(10) 0.0031(9) 0.0051(9)
N6 0.0162(12) 0.0245(13) 0.0261(14) 0.0120(10) 0.0012(10) 0.0072(10)
N7 0.0190(13) 0.0293(14) 0.0357(16) 0.0226(12) 0.0117(11) 0.0126(11)
N8 0.0159(11) 0.0198(11) 0.0202(12) 0.0091(9) 0.0039(9) 0.0044(9)
N9 0.0207(12) 0.0226(12) 0.0273(14) 0.0048(10) 0.0008(10) 0.0046(10)
N10 0.0155(11) 0.0197(11) 0.0194(12) 0.0037(9) 0.0027(9) 0.0041(9)
N11 0.0140(11) 0.0212(12) 0.0210(13) 0.0036(9) 0.0012(9) 0.0067(9)
N12 0.0162(11) 0.0161(11) 0.0197(12) 0.0051(9) 0.0017(9) 0.0025(9)
N13 0.0182(11) 0.0176(12) 0.0199(13) 0.0045(9) 0.0009(9) 0.0020(9)
N14 0.0146(12) 0.0252(13) 0.0253(14) -0.0005(11) -0.0030(10) 0.0056(10)
C1 0.0163(13) 0.0235(14) 0.0250(16) 0.0075(11) 0.0006(11) 0.0073(11)
C21 0.0379(19) 0.0342(19) 0.041(2) 0.0105(15) 0.0069(15) 0.0086(15)
C2 0.0247(15) 0.0197(14) 0.0244(16) 0.0071(11) -0.0036(11) 0.0070(11)
C22 0.0266(16) 0.0348(18) 0.041(2) 0.0101(15) -0.0007(14) 0.0052(13)
C3 0.0187(14) 0.0257(15) 0.0247(16) 0.0111(12) 0.0033(11) 0.0065(11)
C4 0.0165(13) 0.0175(13) 0.0182(14) 0.0042(10) 0.0000(10) 0.0023(10)
C5 0.0149(13) 0.0172(13) 0.0213(15) 0.0058(10) 0.0008(10) 0.0037(10)
C6 0.0181(13) 0.0170(13) 0.0166(14) 0.0041(10) 0.0014(10) 0.0046(10)
C7 0.0153(13) 0.0191(13) 0.0201(15) 0.0055(11) 0.0014(10) 0.0018(10)
C8 0.0139(13) 0.0368(17) 0.0385(18) 0.0220(14) 0.0043(12) 0.0038(12)
C9 0.0229(14) 0.0253(15) 0.0258(16) 0.0134(12) 0.0033(12) 0.0032(12)
C10 0.0251(16) 0.0397(18) 0.041(2) 0.0258(15) 0.0054(13) 0.0051(13)
C11 0.0203(14) 0.0234(14) 0.0257(16) 0.0090(11) 0.0062(11) 0.0091(11)
C12 0.0259(15) 0.0200(14) 0.0285(17) 0.0057(11) 0.0071(12) 0.0059(12)
C13 0.0164(13) 0.0209(14) 0.0258(16) 0.0072(11) 0.0008(11) 0.0049(11)
C14 0.0180(13) 0.0160(13) 0.0211(15) 0.0092(10) 0.0044(10) 0.0034(10)
C15 0.0142(13) 0.0184(13) 0.0220(15) 0.0085(10) 0.0040(10) 0.0015(10)
C16 0.0172(13) 0.0165(13) 0.0200(14) 0.0079(10) 0.0038(10) 0.0014(10)
C17 0.0146(13) 0.0164(13) 0.0213(15) 0.0047(10) 0.0037(10) 0.0032(10)
C18 0.0168(13) 0.0228(14) 0.0254(16) 0.0065(11) 0.0018(11) 0.0069(11)
C19 0.0154(13) 0.0200(14) 0.0265(16) 0.0075(11) 0.0046(11) 0.0033(11)
C20 0.0227(15) 0.0244(15) 0.0286(17) 0.0010(12) 0.0022(12) 0.0088(12)

loop_
_atom_type_symbol
_atom_type_description
_atom_type_scat_dispersion_real
_atom_type_scat_dispersion_imag
_atom_type_scat_source
C C 0.0033 0.0016 'International Tables Vol C Tables 4.2.6.8 and 6.1.1.4'
H H 0.0000 0.0000 'International Tables Vol C Tables 4.2.6.8 and 6.1.1.4'
N N 0.0061 0.0033 'International Tables Vol C Tables 4.2.6.8 and 6.1.1.4'
O O 0.0106 0.0060 'International Tables Vol C Tables 4.2.6.8 and 6.1.1.4'
Cl Cl 0.1484 0.1585 'International Tables Vol C Tables 4.2.6.8 and 6.1.1.4'
Zn Zn 0.2839 1.4301 'International Tables Vol C Tables 4.2.6.8 and 6.1.1.4'

loop_
_geom_angle_atom_site_label_1
_geom_angle_atom_site_label_2
_geom_angle_atom_site_label_3
_geom_angle
N3 Zn1 N10 162.72(8)
N3 Zn1 O1 76.13(7)
N10 Zn1 O1 117.68(7)
N3 Zn1 N8 115.77(8)
N10 Zn1 N8 75.34(8)
O1 Zn1 N8 94.15(7)
N3 Zn1 O2 96.06(7)
N10 Zn1 O2 74.53(7)
O1 Zn1 O2 90.46(7)
N8 Zn1 O2 148.03(7)
N3 Zn1 N1 74.01(8)
N10 Zn1 N1 92.65(8)
O1 Zn1 N1 149.67(7)
N8 Zn1 N1 94.03(8)
O2 Zn1 N1 97.78(7)
O5 Cl1 O6 112.5(2)
O5 Cl1 O3 111.05(17)
O6 Cl1 O3 108.75(15)
O5 Cl1 O4 107.65(14)
O6 Cl1 O4 107.44(15)
O3 Cl1 O4 109.37(13)
O10 Cl2 O7 109.35(13)
O10 Cl2 O8 109.70(15)
O7 Cl2 O8 109.59(13)
O10 Cl2 O9 109.95(15)
O7 Cl2 O9 109.12(14)
O8 Cl2 O9 109.11(13)
C6 O1 Zn1 112.95(15)
C21 O11 H11C 117(3)
C16 O2 Zn1 113.35(16)
C22 O12 H12B 112(4)
C1 N1 C4 116.7(2)
C1 N1 Zn1 130.34(17)
C4 N1 Zn1 112.95(16)
C2 N2 C3 117.1(2)
C5 N3 N4 120.1(2)
C5 N3 Zn1 123.69(17)
N4 N3 Zn1 114.95(15)
C6 N4 N3 114.3(2)
C6 N4 H4A 119.2(19)
N3 N4 H4A 123.5(19)
C7 N5 N6 103.2(2)
N5 N6 C9 113.9(2)
N5 N6 H6A 114(2)
C9 N6 H6A 132(2)
C5 N7 H7NA 118(2)
C5 N7 H7NB 122(2)
H7NA N7 H7NB 119(3)
C11 N8 C14 117.0(2)
C11 N8 Zn1 129.03(17)
C14 N8 Zn1 113.75(17)
C12 N9 C13 116.6(2)
C15 N10 N11 121.9(2)
C15 N10 Zn1 121.78(18)
N11 N10 Zn1 116.13(16)
C16 N11 N10 114.4(2)
C16 N11 H11B 126(2)
N10 N11 H11B 119(2)
C17 N12 N13 104.2(2)
N12 N13 C19 112.6(2)
N12 N13 H13B 116.2(19)
C19 N13 H13B 131.2(19)
C15 N14 H14B 121(2)
C15 N14 H14A 117(2)
H14B N14 H14A 120(3)
N1 C1 C2 121.8(2)
N1 C1 H1A 119.1
C2 C1 H1A 119.1
O11 C21 H21C 109.5
O11 C21 H21B 109.5
H21C C21 H21B 109.5
O11 C21 H21A 109.5
H21C C21 H21A 109.5
H21B C21 H21A 109.5
N2 C2 C1 121.3(2)
N2 C2 H2A 119.4
C1 C2 H2A 119.4
O12 C22 H22C 109.5
O12 C22 H22B 109.5
H22C C22 H22B 109.5
O12 C22 H22A 109.5
H22C C22 H22A 109.5
H22B C22 H22A 109.5
N2 C3 C4 121.7(2)
N2 C3 H3A 119.2
C4 C3 H3A 119.2
N1 C4 C3 121.4(2)
N1 C4 C5 115.1(2)
C3 C4 C5 123.5(2)
N3 C5 N7 127.3(2)
N3 C5 C4 112.9(2)
N7 C5 C4 119.8(2)
O1 C6 N4 121.2(2)
O1 C6 C7 121.7(2)
N4 C6 C7 117.0(2)
N5 C7 C8 112.0(2)
N5 C7 C6 119.9(2)
C8 C7 C6 128.1(2)
C9 C8 C7 105.2(2)
C9 C8 H8A 127.4
C7 C8 H8A 127.4
N6 C9 C8 105.6(2)
N6 C9 C10 122.8(2)
C8 C9 C10 131.6(3)
C9 C10 H10A 109.5
C9 C10 H10B 109.5
H10A C10 H10B 109.5
C9 C10 H10C 109.5
H10A C10 H10C 109.5
H10B C10 H10C 109.5
N8 C11 C12 121.1(2)
N8 C11 H11A 119.5
C12 C11 H11A 119.5
N9 C12 C11 122.3(2)
N9 C12 H12A 118.9
C11 C12 H12A 118.9
N9 C13 C14 121.9(2)
N9 C13 H13A 119.0
C14 C13 H13A 119.0
N8 C14 C13 121.2(2)
N8 C14 C15 115.3(2)
C13 C14 C15 123.5(2)
N10 C15 N14 127.7(3)
N10 C15 C14 112.7(2)
N14 C15 C14 119.5(2)
O2 C16 N11 120.8(2)
O2 C16 C17 122.2(2)
N11 C16 C17 117.0(2)
N12 C17 C18 111.7(2)
N12 C17 C16 116.8(2)
C18 C17 C16 131.5(2)
C19 C18 C17 104.9(2)
C19 C18 H18A 127.6
C17 C18 H18A 127.6
N13 C19 C18 106.6(2)
N13 C19 C20 121.5(2)
C18 C19 C20 131.8(2)
C19 C20 H20A 109.5
C19 C20 H20B 109.5
H20A C20 H20B 109.5
C19 C20 H20C 109.5
H20A C20 H20C 109.5
H20B C20 H20C 109.5

loop_
_geom_bond_atom_site_label_1
_geom_bond_atom_site_label_2
_geom_bond_distance
Zn1 N3 2.032(2)
Zn1 N10 2.050(2)
Zn1 O1 2.1375(17)
Zn1 N8 2.168(2)
Zn1 O2 2.1833(18)
Zn1 N1 2.258(2)
Cl1 O5 1.410(2)
Cl1 O6 1.422(3)
Cl1 O3 1.425(2)
Cl1 O4 1.4574(19)
Cl2 O10 1.428(2)
Cl2 O7 1.4371(19)
Cl2 O8 1.438(2)
Cl2 O9 1.452(2)
O1 C6 1.249(3)
O11 C21 1.445(4)
O11 H11C 0.69(4)
O2 C16 1.247(3)
O12 C22 1.425(4)
O12 H12B 0.70(4)
N1 C1 1.339(3)
N1 C4 1.347(3)
N2 C2 1.330(3)
N2 C3 1.348(3)
N3 C5 1.298(3)
N3 N4 1.388(3)
N4 C6 1.341(3)
N4 H4A 0.84(3)
N5 C7 1.337(3)
N5 N6 1.346(3)
N6 C9 1.348(3)
N6 H6A 0.73(3)
N7 C5 1.321(3)
N7 H7NA 0.79(3)
N7 H7NB 0.83(3)
N8 C11 1.332(3)
N8 C14 1.351(3)
N9 C12 1.326(3)
N9 C13 1.342(3)
N10 C15 1.293(3)
N10 N11 1.380(3)
N11 C16 1.350(3)
N11 H11B 0.81(3)
N12 C17 1.339(3)
N12 N13 1.345(3)
N13 C19 1.363(3)
N13 H13B 0.90(3)
N14 C15 1.326(3)
N14 H14B 0.80(3)
N14 H14A 0.90(3)
C1 C2 1.389(4)
C1 H1A 0.9500
C21 H21C 0.9800
C21 H21B 0.9800
C21 H21A 0.9800
C2 H2A 0.9500
C22 H22C 0.9800
C22 H22B 0.9800
C22 H22A 0.9800
C3 C4 1.375(4)
C3 H3A 0.9500
C4 C5 1.501(3)
C6 C7 1.465(3)
C7 C8 1.397(4)
C8 C9 1.372(4)
C8 H8A 0.9500
C9 C10 1.495(4)
C10 H10A 0.9800
C10 H10B 0.9800
C10 H10C 0.9800
C11 C12 1.395(4)
C11 H11A 0.9500
C12 H12A 0.9500
C13 C14 1.382(4)
C13 H13A 0.9500
C14 C15 1.502(3)
C16 C17 1.468(3)
C17 C18 1.406(3)
C18 C19 1.367(4)
C18 H18A 0.9500
C19 C20 1.493(4)
C20 H20A 0.9800
C20 H20B 0.9800
C20 H20C 0.9800

loop_
_geom_hbond_atom_site_label_D
_geom_hbond_atom_site_label_H
_geom_hbond_atom_site_label_A
_geom_hbond_distance_DH
_geom_hbond_distance_HA
_geom_hbond_distance_DA
_geom_hbond_angle_DHA
_geom_hbond_site_symmetry_A
O11 H11C O1 0.69(4) 2.27(4) 2.862(3) 144(4) 2_665
O11 H11C O7 0.69(4) 2.48(4) 2.944(3) 127(4) 1_554
O12 H12B N2 0.70(4) 2.12(4) 2.809(3) 170(5) 2_656
N4 H4A O2 0.84(3) 2.23(3) 3.017(3) 157(3) 2
N6 H6A O9 0.73(3) 2.15(3) 2.872(3) 171(3) 1_454
N7 H7NA O4 0.79(3) 2.11(3) 2.826(3) 151(3) 1_445
N7 H7NB N12 0.83(3) 2.14(3) 2.958(3) 167(3) 2
N7 H7NB O2 0.83(3) 2.72(3) 3.205(3) 119(3) 2
N11 H11B O11 0.81(3) 1.98(3) 2.785(3) 173(3) 1_545
N13 H13B O12 0.90(3) 1.81(3) 2.697(3) 170(3) 2_655
N14 H14B O4 0.80(3) 2.27(3) 3.042(3) 163(3) 1_545
N14 H14B O5 0.80(3) 2.97(3) 3.404(4) 116(3) 1_545
N14 H14B O6 0.80(3) 3.05(3) 3.463(4) 114(3) 1_545
N14 H14A O11 0.90(3) 1.93(3) 2.817(3) 167(3) 1_545
